data_9006824
loop_
_publ_author_name
'Tsukimura, K.'
'Sasaki, S.'

_publ_section_title
;
 Determination of cation distribution in (Co,Ni,Zn)2Si04 olivine
 by synchrotron X-ray diffraction
;
_journal_name_full 'Physics and Chemistry of Minerals'
_journal_page_first 234
_journal_page_last 241
_journal_paper_doi 10.1007/s002690050252
_journal_volume 27
_journal_year 2000
_chemical_formula_structural (Co.377Ni.396Zn.227)2SiO4
_chemical_formula_sum 'Co0.754 Ni0.792 O4 Si Zn0.454'
_space_group_IT_number 62
_symmetry_space_group_name_Hall '-P 2c 2ab'
_symmetry_space_group_name_H-M 'P b n m'
_cell_angle_alpha 90
_cell_angle_beta 90
_cell_angle_gamma 90
_cell_length_a 4.7564
_cell_length_b 10.2283
_cell_length_c 5.9696
_cell_formula_units_Z 4
_cell_volume 290.420
_database_code_amcsd 0008406
_exptl_crystal_density_diffrn 4.864
_cod_original_formula_sum '(Co.754 Ni.792 Zn.454) Si O4'
_cod_database_code 9006824
_amcsd_formula_title (Co.377Ni.396Zn.227)2SiO4

loop_
_space_group_symop_operation_xyz
x,y,z
x,y,1/2-z
-x,-y,1/2+z
1/2+x,1/2-y,1/2+z
1/2-x,1/2+y,1/2-z
1/2-x,1/2+y,z
1/2+x,1/2-y,-z
-x,-y,-z

loop_
_atom_site_aniso_label
_atom_site_aniso_U_11
_atom_site_aniso_U_22
_atom_site_aniso_U_33
_atom_site_aniso_U_12
_atom_site_aniso_U_13
_atom_site_aniso_U_23
CoM1 0.00468 0.00701 0.00553 0.00000 0.00060 -0.00101
NiM1 0.00468 0.00701 0.00553 0.00000 0.00060 -0.00101
ZnM1 0.00468 0.00701 0.00553 0.00000 0.00060 -0.00101
CoM2 0.00626 0.00563 0.00626 -0.00030 0.00000 0.00000
NiM2 0.00626 0.00563 0.00626 -0.00030 0.00000 0.00000
ZnM2 0.00626 0.00563 0.00626 -0.00030 0.00000 0.00000
Si 0.00340 0.00510 0.00540 0.00000 0.00000 0.00000
O1 0.00460 0.00710 0.00640 0.00030 0.00000 0.00000
O2 0.00650 0.00520 0.00690 -0.00020 0.00000 0.00000
O3 0.00610 0.00750 0.00650 0.00010 0.00010 0.00180

loop_
_atom_site_label
_atom_site_fract_x
_atom_site_fract_y
_atom_site_fract_z
_atom_site_occupancy
_atom_site_U_iso_or_equiv
CoM1 0.00000 0.00000 0.00000 0.33400 0.00570
NiM1 0.00000 0.00000 0.00000 0.53900 0.00570
ZnM1 0.00000 0.00000 0.00000 0.12700 0.00570
CoM2 0.98921 0.27662 0.25000 0.42000 0.00610
NiM2 0.98921 0.27662 0.25000 0.25300 0.00610
ZnM2 0.98921 0.27662 0.25000 0.32700 0.00610
Si 0.42660 0.09434 0.25000 1.00000 0.00460
O1 0.76700 0.09230 0.25000 1.00000 0.00610
O2 0.21790 0.44730 0.25000 1.00000 0.00620
O3 0.27870 0.16260 0.03250 1.00000 0.00670

loop_
_cod_related_entry_id
_cod_related_entry_database
_cod_related_entry_code
1 AMCSD 0008406
